data_4350106
loop_
_publ_author_name
'Artem'ev, Alexander V.'
'Shafikov, Marsel Z.'
'Schinabeck, Alexander'
'Antonova, Olga V.'
'Berezin, Alexey S.'
'Bagryanskaya, Irina Yu.'
'Plusnin, Pavel E.'
'Yersin, Hartmut'

_publ_section_title
;
 Sky-blue thermally activated delayed fluorescence (TADF) based on Ag(i)
 complexes: strong solvation-induced emission enhancement
;
_journal_issue 11
_journal_name_full 'Inorganic Chemistry Frontiers'
_journal_page_first 3168
_journal_paper_doi 10.1039/C9QI01069F
_journal_volume 6
_journal_year 2019
_chemical_formula_moiety 'C45 H36 Ag2 N9 P3 [+ C2 N2 S2] [+ C H Cl3]'
_chemical_formula_sum 'C48 H37 Ag2 Cl3 N11 P3 S2'
_chemical_formula_weight 1247.00
_chemical_melting_point 391
_chemical_name_systematic 'bis[2,2'-(tris(2-pyridyl)phosphine)]-dithiocyanato-di-silver(I)  chloroform solvate'
_space_group_crystal_system monoclinic
_space_group_IT_number 14
_space_group_name_Hall '-P 2yn'
_space_group_name_H-M_alt 'P 1 21/n 1'
_atom_sites_solution_hydrogens geom
_audit_creation_method SHELXL-2014/7
_audit_update_record
;
2019-06-26 deposited with the CCDC.	2019-09-18 downloaded from the CCDC.
;
_cell_angle_alpha 90
_cell_angle_beta 90.5520(10)
_cell_angle_gamma 90
_cell_formula_units_Z 4
_cell_length_a 13.3901(4)
_cell_length_b 16.8437(4)
_cell_length_c 22.8930(7)
_cell_measurement_reflns_used 9946
_cell_measurement_temperature 296(2)
_cell_measurement_theta_max 26.33
_cell_measurement_theta_min 2.58
_cell_volume 5163.0(3)
_computing_cell_refinement 'Bruker SAINT'
_computing_data_collection 'Bruker APEX2'
_computing_data_reduction 'Bruker SAINT'
_computing_molecular_graphics 'Bruker SHELXTL'
_computing_publication_material 'Bruker SHELXTL'
_computing_structure_refinement 'SHELXL-2014/7 (Sheldrick, 2014)'
_computing_structure_solution 'SHELXS-97 (Sheldrick, 2008)'
_diffrn_ambient_temperature 296(2)
_diffrn_measured_fraction_theta_full 0.999
_diffrn_measured_fraction_theta_max 0.998
_diffrn_measurement_device_type 'Bruker APEX-II CCD'
_diffrn_measurement_method '\f and \w scans'
_diffrn_radiation_type MoK\a
_diffrn_radiation_wavelength 0.71073
_diffrn_reflns_av_R_equivalents 0.0545
_diffrn_reflns_av_unetI/netI 0.0375
_diffrn_reflns_Laue_measured_fraction_full 0.999
_diffrn_reflns_Laue_measured_fraction_max 0.998
_diffrn_reflns_limit_h_max 17
_diffrn_reflns_limit_h_min -17
_diffrn_reflns_limit_k_max 19
_diffrn_reflns_limit_k_min -21
_diffrn_reflns_limit_l_max 29
_diffrn_reflns_limit_l_min -29
_diffrn_reflns_number 67667
_diffrn_reflns_point_group_measured_fraction_full 0.999
_diffrn_reflns_point_group_measured_fraction_max 0.998
_diffrn_reflns_theta_full 25.242
_diffrn_reflns_theta_max 27.534
_diffrn_reflns_theta_min 1.501
_diffrn_source 'sealed tube'
_exptl_absorpt_coefficient_mu 1.134
_exptl_absorpt_correction_T_max 0.7456
_exptl_absorpt_correction_T_min 0.6336
_exptl_absorpt_correction_type multi-scan
_exptl_absorpt_process_details SADABS
_exptl_crystal_colour colourless
_exptl_crystal_density_diffrn 1.604
_exptl_crystal_density_method 'not measured'
_exptl_crystal_description prism
_exptl_crystal_F_000 2496
_exptl_crystal_size_max 0.600
_exptl_crystal_size_mid 0.300
_exptl_crystal_size_min 0.100
_refine_diff_density_max 1.125
_refine_diff_density_min -0.891
_refine_diff_density_rms 0.085
_refine_ls_extinction_method none
_refine_ls_goodness_of_fit_ref 1.042
_refine_ls_hydrogen_treatment constr
_refine_ls_matrix_type full
_refine_ls_number_parameters 687
_refine_ls_number_reflns 11862
_refine_ls_number_restraints 24
_refine_ls_restrained_S_all 1.045
_refine_ls_R_factor_all 0.0745
_refine_ls_R_factor_gt 0.0472
_refine_ls_shift/su_max 0.012
_refine_ls_shift/su_mean 0.000
_refine_ls_structure_factor_coef Fsqd
_refine_ls_weighting_details 'w=1/[\s^2^(Fo^2^)+(0.0571P)^2^+9.1727P] where P=(Fo^2^+2Fc^2^)/3'
_refine_ls_weighting_scheme calc
_refine_ls_wR_factor_gt 0.1190
_refine_ls_wR_factor_ref 0.1402
_reflns_Friedel_coverage 0.000
_reflns_number_gt 8461
_reflns_number_total 11862
_reflns_threshold_expression 'I > 2\s(I)'
_cod_data_source_file c9qi01069f2.cif
_cod_data_source_block agscn
_cod_original_sg_symbol_H-M 'P 21/n'
_cod_database_code 4350106
_shelx_shelxl_version_number 2014/7
_shelx_space_group_comment
;
The symmetry employed for this shelxl refinement is uniquely defined
by the following loop, which should always be used as a source of
symmetry information in preference to the above space-group names.
They are only intended as comments.
;
_shelx_estimated_absorpt_t_min 0.549
_shelx_estimated_absorpt_t_max 0.895

loop_
_space_group_symop_operation_xyz
'x, y, z'
'-x+1/2, y+1/2, -z+1/2'
'-x, -y, -z'
'x-1/2, -y-1/2, z-1/2'

loop_
_atom_site_label
_atom_site_type_symbol
_atom_site_fract_x
_atom_site_fract_y
_atom_site_fract_z
_atom_site_U_iso_or_equiv
_atom_site_adp_type
_atom_site_occupancy
_atom_site_site_symmetry_order
_atom_site_calc_flag
_atom_site_refinement_flags_posn
_atom_site_refinement_flags_adp
_atom_site_refinement_flags_occupancy
_atom_site_disorder_assembly
_atom_site_disorder_group
Ag1 Ag 0.26431(3) 0.16277(2) 0.05800(2) 0.04842(10) Uani 1 1 d . . . . .
Ag2 Ag 0.24662(3) 0.34680(2) 0.08431(2) 0.05321(11) Uani 1 1 d . . . . .
P1 P 0.39648(8) 0.29718(6) 0.14080(4) 0.0444(2) Uani 1 1 d . . . . .
P2 P 0.27631(8) 0.22473(6) -0.03713(4) 0.0430(2) Uani 1 1 d . . . . .
P3 P 0.08500(9) 0.29306(7) 0.11695(5) 0.0527(3) Uani 1 1 d . . . . .
S1 S 0.30408(12) 0.01477(7) 0.02048(6) 0.0722(4) Uani 1 1 d . . . . .
S2 S 0.17055(15) 0.49098(10) 0.10622(8) 0.0658(6) Uani 0.744(4) 1 d . . P A 1
C2C C 0.2608(14) 0.5550(8) 0.1039(7) 0.072(5) Uani 0.744(4) 1 d . . P A 1
N2C N 0.3210(10) 0.6025(6) 0.1040(5) 0.147(5) Uani 0.744(4) 1 d . . P A 1
S2' S 0.2977(6) 0.4922(4) 0.1345(3) 0.089(2) Uani 0.256(4) 1 d . . P A 2
C2C' C 0.238(4) 0.561(5) 0.098(3) 0.11(3) Uani 0.256(4) 1 d . . P A 2
N2C' N 0.212(2) 0.6183(14) 0.0742(10) 0.104(9) Uani 0.256(4) 1 d . . P A 2
N1C N 0.2289(4) -0.0960(3) 0.0985(3) 0.0899(15) Uani 1 1 d . . . . .
C1C C 0.2594(4) -0.0496(3) 0.0669(2) 0.0627(12) Uani 1 1 d . . . . .
N1 N 0.3179(3) 0.1528(2) 0.15407(14) 0.0486(8) Uani 1 1 d . . . . .
N2 N 0.3204(2) 0.37432(19) -0.00622(13) 0.0435(7) Uani 1 1 d . . . . .
N3 N 0.0855(3) 0.1424(2) 0.08082(17) 0.0585(9) Uani 1 1 d . . . . .
C1 C 0.4574(4) 0.3631(3) 0.19384(19) 0.0525(10) Uani 1 1 d . . . . .
N4 N 0.5475(5) 0.3494(5) 0.2100(3) 0.146(3) Uani 1 1 d . . . . .
C2 C 0.4052(5) 0.4218(5) 0.2174(3) 0.122(3) Uani 1 1 d . . . . .
H2A H 0.3392 0.4304 0.2061 0.146 Uiso 1 1 calc R U . . .
C3 C 0.5885(7) 0.4014(8) 0.2498(5) 0.198(7) Uani 1 1 d . . . . .
H3A H 0.6552 0.3942 0.2603 0.238 Uiso 1 1 calc R U . . .
C4 C 0.5402(6) 0.4605(4) 0.2742(3) 0.105(2) Uani 1 1 d . . . . .
H4B H 0.5707 0.4937 0.3015 0.126 Uiso 1 1 calc R U . . .
C5 C 0.4498(7) 0.4697(6) 0.2586(4) 0.149(4) Uani 1 1 d . . . . .
H5A H 0.4127 0.5101 0.2755 0.179 Uiso 1 1 calc R U . . .
C6 C 0.3718(3) 0.2070(2) 0.18305(17) 0.0457(9) Uani 1 1 d . . . . .
C7 C 0.4027(4) 0.1945(3) 0.2404(2) 0.0712(14) Uani 1 1 d . . . . .
H7A H 0.4386 0.2333 0.2606 0.085 Uiso 1 1 calc R U . . .
C8 C 0.3789(5) 0.1231(4) 0.2670(2) 0.0852(18) Uani 1 1 d . . . . .
H8A H 0.3989 0.1133 0.3054 0.102 Uiso 1 1 calc R U . . .
C9 C 0.3269(5) 0.0679(3) 0.2370(2) 0.0760(15) Uani 1 1 d . . . . .
H9A H 0.3115 0.0194 0.2541 0.091 Uiso 1 1 calc R U . . .
C10 C 0.2969(4) 0.0844(3) 0.1809(2) 0.0652(13) Uani 1 1 d . . . . .
H10A H 0.2603 0.0463 0.1606 0.078 Uiso 1 1 calc R U . . .
C11 C 0.4990(3) 0.2672(2) 0.09332(17) 0.0461(9) Uani 1 1 d . . . . .
N5 N 0.5358(3) 0.3281(2) 0.0630(2) 0.0700(12) Uani 1 1 d . . . . .
C12 C 0.5301(4) 0.1906(3) 0.0846(2) 0.0617(12) Uani 1 1 d . . . . .
H12A H 0.5027 0.1491 0.1058 0.074 Uiso 1 1 calc R U . . .
C13 C 0.6030(4) 0.1763(3) 0.0435(3) 0.0789(16) Uani 1 1 d . . . . .
H13A H 0.6256 0.1248 0.0371 0.095 Uiso 1 1 calc R U . . .
C14 C 0.6414(4) 0.2378(4) 0.0127(3) 0.0820(16) Uani 1 1 d . . . . .
H14A H 0.6899 0.2295 -0.0154 0.098 Uiso 1 1 calc R U . . .
C15 C 0.6065(5) 0.3122(4) 0.0244(3) 0.0872(18) Uani 1 1 d . . . . .
H15A H 0.6340 0.3546 0.0040 0.105 Uiso 1 1 calc R U . . .
C16 C 0.3403(3) 0.1626(2) -0.09101(19) 0.0518(10) Uani 1 1 d . . . . .
N9 N 0.4256(4) 0.1266(4) -0.0747(2) 0.0938(15) Uani 1 1 d . . . . .
C17 C 0.3109(5) 0.1626(4) -0.1462(2) 0.102(3) Uani 1 1 d . . . . .
H17A H 0.2546 0.1909 -0.1581 0.122 Uiso 1 1 calc R U . . .
C18 C 0.3641(8) 0.1209(7) -0.1843(4) 0.175(5) Uani 1 1 d . . . . .
H18A H 0.3426 0.1206 -0.2231 0.210 Uiso 1 1 calc R U . . .
C19 C 0.4467(6) 0.0792(5) -0.1706(4) 0.129(3) Uani 1 1 d . . . . .
H19A H 0.4802 0.0494 -0.1984 0.155 Uiso 1 1 calc R U . . .
C20 C 0.4780(5) 0.0826(4) -0.1159(3) 0.095(2) Uani 1 1 d . . . . .
H20A H 0.5355 0.0554 -0.1047 0.115 Uiso 1 1 calc R U . . .
C21 C 0.1485(3) 0.2367(3) -0.06526(17) 0.0494(10) Uani 1 1 d . . . . .
N6 N 0.1094(4) 0.3094(3) -0.0681(2) 0.0867(14) Uani 1 1 d . . . . .
C22 C 0.0949(4) 0.1719(3) -0.0742(3) 0.0811(17) Uani 1 1 d . . . . .
H22A H 0.1242 0.1222 -0.0693 0.097 Uiso 1 1 calc R U . . .
C23 C 0.0080(5) 0.3141(5) -0.0837(3) 0.100(2) Uani 1 1 d . . . . .
H23A H -0.0226 0.3636 -0.0862 0.120 Uiso 1 1 calc R U . . .
C24 C -0.0456(5) 0.2483(5) -0.0951(3) 0.095(2) Uani 1 1 d . . . . .
H24A H -0.1125 0.2519 -0.1061 0.114 Uiso 1 1 calc R U . . .
C25 C -0.0009(5) 0.1771(5) -0.0904(4) 0.105(2) Uani 1 1 d . . . . .
H25A H -0.0369 0.1312 -0.0984 0.126 Uiso 1 1 calc R U . . .
C26 C 0.3332(3) 0.3216(2) -0.04935(17) 0.0450(9) Uani 1 1 d . . . . .
C27 C 0.3881(5) 0.3402(3) -0.0979(2) 0.0788(17) Uani 1 1 d . . . . .
H27A H 0.3971 0.3026 -0.1272 0.095 Uiso 1 1 calc R U . . .
C28 C 0.4298(5) 0.4146(3) -0.1033(3) 0.0876(19) Uani 1 1 d . . . . .
H28A H 0.4668 0.4277 -0.1360 0.105 Uiso 1 1 calc R U . . .
C29 C 0.4160(4) 0.4688(3) -0.0598(2) 0.0683(13) Uani 1 1 d . . . . .
H29A H 0.4433 0.5195 -0.0623 0.082 Uiso 1 1 calc R U . . .
C30 C 0.3608(3) 0.4464(3) -0.01243(19) 0.0547(10) Uani 1 1 d . . . . .
H30A H 0.3509 0.4835 0.0171 0.066 Uiso 1 1 calc R U . . .
C31 C -0.0157(4) 0.3672(3) 0.1142(2) 0.0690(14) Uani 1 1 d . . . . .
N7 N -0.0591(5) 0.3899(4) 0.1628(2) 0.112(2) Uani 1 1 d . . . . .
C32 C -0.0395(6) 0.3986(5) 0.0625(2) 0.114(3) Uani 1 1 d . . . . .
H32A H -0.0064 0.3821 0.0291 0.136 Uiso 1 1 calc R U . . .
C33 C -0.1282(7) 0.4481(6) 0.1577(3) 0.146(4) Uani 1 1 d . . . . .
H33A H -0.1582 0.4661 0.1917 0.175 Uiso 1 1 calc R U . . .
C34 C -0.1564(6) 0.4816(5) 0.1074(4) 0.130(3) Uani 1 1 d . . . . .
H34A H -0.2044 0.5216 0.1064 0.156 Uiso 1 1 calc R U . . .
C35 C -0.1133(7) 0.4558(6) 0.0585(3) 0.138(4) Uani 1 1 d . . . . .
H35A H -0.1328 0.4759 0.0224 0.165 Uiso 1 1 calc R U . . .
C36 C 0.1002(3) 0.2731(3) 0.19511(17) 0.0494(10) Uani 1 1 d . . . . .
C37 C 0.1553(4) 0.3255(3) 0.2251(2) 0.0693(14) Uani 1 1 d . . . . .
H37A H 0.1818 0.3698 0.2067 0.083 Uiso 1 1 calc R U . . .
N8 N 0.0633(5) 0.2076(4) 0.2189(2) 0.110(2) Uani 1 1 d . . . . .
C38 C 0.1721(6) 0.3129(5) 0.2832(3) 0.100(2) Uani 1 1 d . . . . .
H38A H 0.2092 0.3500 0.3042 0.121 Uiso 1 1 calc R U . . .
C39 C 0.1385(7) 0.2514(5) 0.3098(3) 0.105(3) Uani 1 1 d . . . . .
H39A H 0.1505 0.2438 0.3495 0.126 Uiso 1 1 calc R U . . .
C40 C 0.0860(8) 0.1988(5) 0.2789(4) 0.129(3) Uani 1 1 d . . . . .
H40A H 0.0629 0.1537 0.2980 0.155 Uiso 1 1 calc R U . . .
C41 C 0.0229(3) 0.2034(3) 0.09049(19) 0.0587(12) Uani 1 1 d . . . . .
C42 C -0.0786(4) 0.1954(5) 0.0827(3) 0.102(2) Uani 1 1 d . . . . .
H42A H -0.1208 0.2387 0.0880 0.123 Uiso 1 1 calc R U . . .
C43 C -0.1169(5) 0.1230(5) 0.0668(3) 0.111(3) Uani 1 1 d . . . . .
H43A H -0.1853 0.1168 0.0609 0.134 Uiso 1 1 calc R U . . .
C44 C -0.0547(4) 0.0605(4) 0.0599(3) 0.0840(17) Uani 1 1 d . . . . .
H44A H -0.0797 0.0105 0.0505 0.101 Uiso 1 1 calc R U . . .
C45 C 0.0452(4) 0.0722(3) 0.0669(2) 0.0702(14) Uani 1 1 d . . . . .
H45A H 0.0877 0.0291 0.0616 0.084 Uiso 1 1 calc R U . . .
Cl1 Cl 0.3418(3) -0.1727(3) -0.29568(16) 0.1096(16) Uani 0.499(6) 1 d . . P B 1
Cl2 Cl 0.3126(4) -0.0848(2) -0.1877(2) 0.132(2) Uani 0.499(6) 1 d . . P B 1
Cl3 Cl 0.1933(7) -0.2179(7) -0.2156(4) 0.259(7) Uani 0.499(6) 1 d . . P B 1
C1S C 0.3136(11) -0.1785(9) -0.2204(6) 0.090(4) Uani 0.499(6) 1 d . . P B 1
H1S H 0.3616 -0.2132 -0.2003 0.108 Uiso 0.499(6) 1 calc R U P B 1
Cl1' Cl 0.271(2) -0.2340(13) -0.2084(11) 0.441(13) Uani 0.501(6) 1 d . U P B 2
Cl2' Cl 0.181(3) -0.118(2) -0.2425(16) 0.64(2) Uani 0.501(6) 1 d . U P B 2
Cl3' Cl 0.334(3) -0.103(2) -0.2622(19) 0.74(3) Uani 0.501(6) 1 d . U P B 2
C1S' C 0.259(4) -0.167(3) -0.272(2) 0.261(18) Uani 0.501(6) 1 d . U P B 2
H1SA H 0.2468 -0.1879 -0.3116 0.313 Uiso 0.501(6) 1 calc R U P B 2

loop_
_atom_site_aniso_label
_atom_site_aniso_U_11
_atom_site_aniso_U_22
_atom_site_aniso_U_33
_atom_site_aniso_U_23
_atom_site_aniso_U_13
_atom_site_aniso_U_12
Ag1 0.0561(2) 0.05060(18) 0.03849(16) 0.00168(12) -0.00199(13) 0.00335(14)
Ag2 0.0672(2) 0.05191(19) 0.04070(17) 0.00093(13) 0.00938(15) 0.01041(15)
P1 0.0527(6) 0.0427(5) 0.0378(5) -0.0029(4) 0.0009(4) -0.0030(4)
P2 0.0537(6) 0.0412(5) 0.0340(5) -0.0016(4) -0.0023(4) 0.0024(4)
P3 0.0519(6) 0.0691(7) 0.0371(5) -0.0053(5) 0.0033(5) 0.0212(5)
S1 0.0911(10) 0.0456(6) 0.0801(9) -0.0053(6) 0.0208(7) 0.0062(6)
S2 0.0710(13) 0.0502(9) 0.0764(12) -0.0106(8) 0.0099(9) 0.0136(8)
C2C 0.099(13) 0.060(6) 0.057(6) -0.015(4) 0.025(7) -0.001(7)
N2C 0.194(12) 0.118(7) 0.130(8) -0.060(6) 0.072(8) -0.078(9)
S2' 0.126(6) 0.071(4) 0.072(4) -0.022(3) 0.018(4) -0.001(3)
C2C' 0.043(15) 0.20(6) 0.08(3) -0.08(3) 0.005(15) 0.04(2)
N2C' 0.13(2) 0.088(15) 0.090(16) 0.031(12) 0.031(14) 0.050(15)
N1C 0.077(3) 0.087(3) 0.105(4) 0.028(3) -0.018(3) -0.016(3)
C1C 0.054(3) 0.058(3) 0.076(3) -0.001(2) -0.010(2) 0.002(2)
N1 0.056(2) 0.054(2) 0.0365(16) 0.0044(14) -0.0024(15) -0.0082(16)
N2 0.0491(19) 0.0441(17) 0.0372(16) -0.0024(13) 0.0040(14) 0.0021(14)
N3 0.046(2) 0.076(3) 0.054(2) -0.0085(19) 0.0005(17) 0.0078(18)
C1 0.059(3) 0.049(2) 0.050(2) -0.0058(19) 0.001(2) -0.008(2)
N4 0.079(4) 0.202(8) 0.157(6) -0.116(6) -0.042(4) 0.033(4)
C2 0.073(4) 0.164(7) 0.129(6) -0.099(6) 0.000(4) 0.001(4)
C3 0.082(5) 0.319(16) 0.193(10) -0.169(12) -0.039(6) 0.004(8)
C4 0.114(6) 0.107(5) 0.093(5) -0.044(4) -0.011(4) -0.033(4)
C5 0.119(7) 0.185(9) 0.143(7) -0.115(7) -0.001(6) 0.012(6)
C6 0.047(2) 0.052(2) 0.0385(19) 0.0011(17) -0.0004(17) -0.0022(18)
C7 0.088(4) 0.080(3) 0.045(2) 0.009(2) -0.012(2) -0.024(3)
C8 0.113(5) 0.100(4) 0.043(3) 0.025(3) -0.015(3) -0.024(4)
C9 0.100(4) 0.072(3) 0.056(3) 0.021(3) 0.003(3) -0.021(3)
C10 0.086(4) 0.060(3) 0.049(2) 0.009(2) -0.003(2) -0.022(2)
C11 0.049(2) 0.048(2) 0.041(2) -0.0011(17) -0.0025(17) -0.0014(18)
N5 0.076(3) 0.055(2) 0.078(3) 0.010(2) 0.025(2) 0.002(2)
C12 0.061(3) 0.052(3) 0.072(3) -0.006(2) 0.006(2) 0.005(2)
C13 0.066(3) 0.065(3) 0.105(5) -0.026(3) 0.005(3) 0.014(3)
C14 0.068(4) 0.100(5) 0.078(4) -0.015(3) 0.021(3) 0.006(3)
C15 0.083(4) 0.087(4) 0.092(4) 0.016(3) 0.038(3) 0.001(3)
C16 0.059(3) 0.052(2) 0.044(2) -0.0076(18) -0.0061(19) 0.012(2)
N9 0.071(3) 0.124(4) 0.086(3) -0.005(3) 0.000(3) 0.005(3)
C17 0.101(5) 0.151(6) 0.053(3) -0.049(3) -0.028(3) 0.076(4)
C18 0.161(9) 0.266(13) 0.098(6) -0.110(7) -0.044(6) 0.097(9)
C19 0.102(6) 0.157(7) 0.130(7) -0.082(6) 0.000(5) 0.044(5)
C20 0.064(4) 0.123(5) 0.100(5) -0.005(4) 0.008(3) 0.033(4)
C21 0.053(2) 0.058(2) 0.0369(19) 0.0063(18) -0.0022(17) 0.000(2)
N6 0.083(3) 0.085(3) 0.091(4) -0.003(3) -0.017(3) 0.018(3)
C22 0.063(3) 0.063(3) 0.117(5) 0.018(3) -0.026(3) -0.013(3)
C23 0.087(5) 0.110(5) 0.102(5) 0.002(4) -0.018(4) 0.031(4)
C24 0.063(4) 0.150(7) 0.071(4) 0.006(4) -0.016(3) -0.013(4)
C25 0.077(4) 0.114(6) 0.123(6) 0.021(5) -0.022(4) -0.033(4)
C26 0.048(2) 0.047(2) 0.0392(19) -0.0025(16) 0.0070(17) -0.0001(17)
C27 0.111(5) 0.065(3) 0.062(3) -0.018(2) 0.042(3) -0.017(3)
C28 0.112(5) 0.070(3) 0.082(4) -0.005(3) 0.059(4) -0.019(3)
C29 0.075(3) 0.057(3) 0.073(3) -0.004(2) 0.024(3) -0.016(2)
C30 0.063(3) 0.048(2) 0.053(2) -0.0082(19) 0.008(2) -0.002(2)
C31 0.068(3) 0.095(4) 0.045(2) 0.001(2) 0.006(2) 0.039(3)
N7 0.124(5) 0.140(5) 0.073(3) 0.022(3) 0.032(3) 0.085(4)
C32 0.127(6) 0.168(7) 0.046(3) 0.005(4) -0.003(3) 0.088(5)
C33 0.169(8) 0.185(9) 0.084(5) 0.025(5) 0.039(5) 0.123(7)
C34 0.132(6) 0.152(7) 0.105(6) 0.009(5) 0.005(5) 0.100(6)
C35 0.152(7) 0.185(9) 0.075(4) 0.019(5) -0.016(5) 0.098(7)
C36 0.051(2) 0.059(2) 0.0379(19) 0.0022(18) 0.0090(18) 0.013(2)
C37 0.089(4) 0.070(3) 0.049(3) -0.002(2) -0.006(3) -0.011(3)
N8 0.150(6) 0.111(4) 0.069(3) 0.009(3) 0.024(3) -0.039(4)
C38 0.108(5) 0.132(6) 0.060(4) -0.022(4) -0.019(4) 0.009(5)
C39 0.134(6) 0.140(7) 0.041(3) 0.014(4) 0.009(3) 0.043(5)
C40 0.205(10) 0.104(6) 0.078(5) 0.035(4) 0.038(5) -0.031(6)
C41 0.046(2) 0.085(3) 0.046(2) -0.014(2) -0.0003(19) 0.015(2)
C42 0.049(3) 0.140(6) 0.118(5) -0.060(5) -0.012(3) 0.027(4)
C43 0.049(3) 0.159(7) 0.126(6) -0.067(5) -0.015(3) 0.003(4)
C44 0.056(3) 0.112(5) 0.084(4) -0.036(4) 0.000(3) -0.007(3)
C45 0.048(3) 0.082(4) 0.080(3) -0.018(3) 0.004(2) -0.002(2)
Cl1 0.102(3) 0.157(4) 0.070(2) 0.007(2) -0.0002(18) -0.007(2)
Cl2 0.197(5) 0.086(3) 0.113(3) -0.006(2) -0.036(3) 0.007(3)
Cl3 0.214(8) 0.322(12) 0.245(9) -0.143(9) 0.167(8) -0.169(9)
C1S 0.092(9) 0.101(9) 0.076(8) 0.005(7) 0.002(7) -0.036(8)
Cl1' 0.50(2) 0.348(17) 0.477(19) 0.080(15) -0.027(16) 0.047(15)
Cl2' 0.64(3) 0.64(3) 0.65(3) -0.014(19) 0.067(19) 0.056(19)
Cl3' 0.74(3) 0.73(3) 0.75(3) 0.001(19) -0.024(19) -0.033(19)
C1S' 0.23(2) 0.28(2) 0.27(2) -0.016(18) 0.002(18) -0.043(18)

loop_
_atom_type_symbol
_atom_type_description
_atom_type_scat_dispersion_real
_atom_type_scat_dispersion_imag
_atom_type_scat_source
C C 0.0033 0.0016 'International Tables Vol C Tables 4.2.6.8 and 6.1.1.4'
H H 0.0000 0.0000 'International Tables Vol C Tables 4.2.6.8 and 6.1.1.4'
N N 0.0061 0.0033 'International Tables Vol C Tables 4.2.6.8 and 6.1.1.4'
Cl Cl 0.1484 0.1585 'International Tables Vol C Tables 4.2.6.8 and 6.1.1.4'
P P 0.1023 0.0942 'International Tables Vol C Tables 4.2.6.8 and 6.1.1.4'
S S 0.1246 0.1234 'International Tables Vol C Tables 4.2.6.8 and 6.1.1.4'
Ag Ag -0.8971 1.1015 'International Tables Vol C Tables 4.2.6.8 and 6.1.1.4'

loop_
_geom_angle_atom_site_label_1
_geom_angle_atom_site_label_2
_geom_angle_atom_site_label_3
_geom_angle
N1 Ag1 P2 149.73(9)
N1 Ag1 N3 94.64(13)
P2 Ag1 N3 108.77(10)
N1 Ag1 S1 100.14(9)
P2 Ag1 S1 95.57(4)
N3 Ag1 S1 97.66(10)
N1 Ag1 Ag2 85.01(9)
P2 Ag1 Ag2 75.82(3)
N3 Ag1 Ag2 91.23(9)
S1 Ag1 Ag2 169.29(3)
N2 Ag2 P3 135.74(9)
N2 Ag2 P1 100.30(9)
P3 Ag2 P1 114.79(4)
N2 Ag2 S2 98.62(9)
P3 Ag2 S2 86.55(5)
P1 Ag2 S2 120.42(5)
N2 Ag2 S2' 94.97(16)
P3 Ag2 S2' 114.20(15)
P1 Ag2 S2' 83.62(17)
N2 Ag2 Ag1 89.57(8)
P3 Ag2 Ag1 76.47(3)
P1 Ag2 Ag1 73.28(2)
S2 Ag2 Ag1 161.96(5)
S2' Ag2 Ag1 156.89(17)
C11 P1 C1 103.2(2)
C11 P1 C6 103.01(19)
C1 P1 C6 103.53(19)
C11 P1 Ag2 112.64(13)
C1 P1 Ag2 119.14(16)
C6 P1 Ag2 113.52(14)
C26 P2 C21 103.8(2)
C26 P2 C16 102.0(2)
C21 P2 C16 105.4(2)
C26 P2 Ag1 123.71(13)
C21 P2 Ag1 107.05(13)
C16 P2 Ag1 113.20(14)
C41 P3 C36 102.6(2)
C41 P3 C31 102.7(2)
C36 P3 C31 103.4(2)
C41 P3 Ag2 126.94(14)
C36 P3 Ag2 105.90(15)
C31 P3 Ag2 112.7(2)
C1C S1 Ag1 109.36(19)
C2C S2 Ag2 108.1(6)
N2C C2C S2 176.4(14)
C2C' S2' Ag2 107(2)
N2C' C2C' S2' 166(6)
N1C C1C S1 178.4(6)
C6 N1 C10 118.4(4)
C6 N1 Ag1 125.7(3)
C10 N1 Ag1 115.8(3)
C26 N2 C30 117.9(3)
C26 N2 Ag2 125.2(3)
C30 N2 Ag2 116.5(3)
C45 N3 C41 117.7(4)
C45 N3 Ag1 117.4(3)
C41 N3 Ag1 122.2(3)
N4 C1 C2 121.0(5)
N4 C1 P1 119.7(4)
C2 C1 P1 119.2(4)
C1 N4 C3 116.5(7)
C1 C2 C5 119.3(7)
C1 C2 H2A 120.4
C5 C2 H2A 120.4
C4 C3 N4 124.7(8)
C4 C3 H3A 117.7
N4 C3 H3A 117.7
C5 C4 C3 116.4(7)
C5 C4 H4B 121.8
C3 C4 H4B 121.8
C4 C5 C2 122.0(7)
C4 C5 H5A 119.0
C2 C5 H5A 119.0
N1 C6 C7 121.4(4)
N1 C6 P1 113.8(3)
C7 C6 P1 124.8(3)
C6 C7 C8 118.6(5)
C6 C7 H7A 120.7
C8 C7 H7A 120.7
C9 C8 C7 119.7(5)
C9 C8 H8A 120.2
C7 C8 H8A 120.2
C8 C9 C10 118.9(5)
C8 C9 H9A 120.5
C10 C9 H9A 120.5
N1 C10 C9 123.0(5)
N1 C10 H10A 118.5
C9 C10 H10A 118.5
N5 C11 C12 122.2(4)
N5 C11 P1 112.3(3)
C12 C11 P1 125.3(3)
C15 N5 C11 117.4(4)
C11 C12 C13 118.8(5)
C11 C12 H12A 120.6
C13 C12 H12A 120.6
C14 C13 C12 119.5(5)
C14 C13 H13A 120.2
C12 C13 H13A 120.2
C13 C14 C15 117.9(5)
C13 C14 H14A 121.1
C15 C14 H14A 121.1
N5 C15 C14 124.2(5)
N5 C15 H15A 117.9
C14 C15 H15A 117.9
C17 C16 N9 120.7(5)
C17 C16 P2 120.4(4)
N9 C16 P2 118.2(4)
C16 N9 C20 119.0(5)
C16 C17 C18 118.1(6)
C16 C17 H17A 120.9
C18 C17 H17A 120.9
C17 C18 C19 124.4(7)
C17 C18 H18A 117.8
C19 C18 H18A 117.8
C20 C19 C18 117.0(6)
C20 C19 H19A 121.5
C18 C19 H19A 121.5
C19 C20 N9 120.5(6)
C19 C20 H20A 119.7
N9 C20 H20A 119.7
C22 C21 N6 122.6(5)
C22 C21 P2 117.9(4)
N6 C21 P2 118.8(4)
C21 N6 C23 116.3(6)
C21 C22 C25 120.5(6)
C21 C22 H22A 119.7
C25 C22 H22A 119.7
C24 C23 N6 121.1(7)
C24 C23 H23A 119.5
N6 C23 H23A 119.5
C23 C24 C25 118.9(6)
C23 C24 H24A 120.6
C25 C24 H24A 120.6
C22 C25 C24 120.5(7)
C22 C25 H25A 119.7
C24 C25 H25A 119.7
N2 C26 C27 121.2(4)
N2 C26 P2 115.0(3)
C27 C26 P2 123.8(3)
C26 C27 C28 120.0(4)
C26 C27 H27A 120.0
C28 C27 H27A 120.0
C29 C28 C27 119.1(5)
C29 C28 H28A 120.4
C27 C28 H28A 120.4
C28 C29 C30 118.1(4)
C28 C29 H29A 121.0
C30 C29 H29A 121.0
N2 C30 C29 123.7(4)
N2 C30 H30A 118.1
C29 C30 H30A 118.1
N7 C31 C32 122.2(5)
N7 C31 P3 119.8(4)
C32 C31 P3 118.0(4)
C31 N7 C33 116.4(5)
C31 C32 C35 119.9(6)
C31 C32 H32A 120.0
C35 C32 H32A 120.0
C34 C33 N7 124.8(6)
C34 C33 H33A 117.6
N7 C33 H33A 117.6
C33 C34 C35 117.6(6)
C33 C34 H34A 121.2
C35 C34 H34A 121.2
C34 C35 C32 119.1(6)
C34 C35 H35A 120.4
C32 C35 H35A 120.4
N8 C36 C37 123.0(4)
N8 C36 P3 121.0(4)
C37 C36 P3 115.9(4)
C36 C37 C38 118.9(6)
C36 C37 H37A 120.5
C38 C37 H37A 120.5
C36 N8 C40 114.1(6)
C39 C38 C37 122.2(7)
C39 C38 H38A 118.9
C37 C38 H38A 118.9
C38 C39 C40 118.0(6)
C38 C39 H39A 121.0
C40 C39 H39A 121.0
C39 C40 N8 123.8(6)
C39 C40 H40A 118.1
N8 C40 H40A 118.1
N3 C41 C42 121.3(5)
N3 C41 P3 113.9(3)
C42 C41 P3 124.8(4)
C43 C42 C41 119.2(6)
C43 C42 H42A 120.4
C41 C42 H42A 120.4
C44 C43 C42 119.7(6)
C44 C43 H43A 120.2
C42 C43 H43A 120.2
C43 C44 C45 118.6(6)
C43 C44 H44A 120.7
C45 C44 H44A 120.7
N3 C45 C44 123.4(5)
N3 C45 H45A 118.3
C44 C45 H45A 118.3
Cl3 C1S Cl2 107.7(9)
Cl3 C1S Cl1 106.8(8)
Cl2 C1S Cl1 111.7(8)
Cl3 C1S H1S 110.2
Cl2 C1S H1S 110.2
Cl1 C1S H1S 110.2
C1S' Cl1' Cl2' 38.1(17)
C1S' Cl2' Cl3' 45(2)
C1S' Cl2' Cl1' 50(2)
Cl3' Cl2' Cl1' 71.5(17)
C1S' Cl3' Cl2' 45(2)
Cl3' C1S' Cl2' 90(3)
Cl3' C1S' Cl1' 105(3)
Cl2' C1S' Cl1' 92(3)
Cl3' C1S' H1SA 120.7
Cl2' C1S' H1SA 120.7
Cl1' C1S' H1SA 120.7

loop_
_geom_bond_atom_site_label_1
_geom_bond_atom_site_label_2
_geom_bond_distance
Ag1 N1 2.313(3)
Ag1 P2 2.4218(10)
Ag1 N3 2.480(4)
Ag1 S1 2.6915(12)
Ag1 Ag2 3.1670(5)
Ag2 N2 2.350(3)
Ag2 P3 2.4683(13)
Ag2 P1 2.5193(12)
Ag2 S2 2.6827(15)
Ag2 S2' 2.787(6)
P1 C11 1.830(4)
P1 C1 1.831(4)
P1 C6 1.833(4)
P2 C26 1.823(4)
P2 C21 1.833(4)
P2 C16 1.836(4)
P3 C41 1.824(5)
P3 C36 1.830(4)
P3 C31 1.839(5)
S1 C1C 1.636(6)
S2 C2C 1.621(16)
C2C N2C 1.135(18)
S2' C2C' 1.64(7)
C2C' N2C' 1.16(7)
N1C C1C 1.143(7)
N1 C6 1.336(5)
N1 C10 1.337(5)
N2 C26 1.341(5)
N2 C30 1.338(5)
N3 C45 1.337(6)
N3 C41 1.346(6)
C1 N4 1.279(7)
C1 C2 1.328(8)
N4 C3 1.375(10)
C2 C5 1.373(9)
C2 H2A 0.9300
C3 C4 1.314(12)
C3 H3A 0.9300
C4 C5 1.268(10)
C4 H4B 0.9300
C5 H5A 0.9300
C6 C7 1.389(6)
C7 C8 1.388(7)
C7 H7A 0.9300
C8 C9 1.346(8)
C8 H8A 0.9300
C9 C10 1.371(7)
C9 H9A 0.9300
C10 H10A 0.9300
C11 N5 1.335(5)
C11 C12 1.371(6)
N5 C15 1.329(7)
C12 C13 1.382(7)
C12 H12A 0.9300
C13 C14 1.357(8)
C13 H13A 0.9300
C14 C15 1.365(8)
C14 H14A 0.9300
C15 H15A 0.9300
C16 C17 1.319(7)
C16 N9 1.343(7)
N9 C20 1.394(8)
C17 C18 1.333(9)
C17 H17A 0.9300
C18 C19 1.345(11)
C18 H18A 0.9300
C19 C20 1.317(10)
C19 H19A 0.9300
C20 H20A 0.9300
C21 C22 1.321(7)
C21 N6 1.334(6)
N6 C23 1.402(8)
C22 C25 1.334(9)
C22 H22A 0.9300
C23 C24 1.346(10)
C23 H23A 0.9300
C24 C25 1.343(10)
C24 H24A 0.9300
C25 H25A 0.9300
C26 C27 1.375(6)
C27 C28 1.377(7)
C27 H27A 0.9300
C28 C29 1.364(7)
C28 H28A 0.9300
C29 C30 1.371(6)
C29 H29A 0.9300
C30 H30A 0.9300
C31 N7 1.317(6)
C31 C32 1.332(7)
N7 C33 1.352(8)
C32 C35 1.382(9)
C32 H32A 0.9300
C33 C34 1.333(10)
C33 H33A 0.9300
C34 C35 1.337(10)
C34 H34A 0.9300
C35 H35A 0.9300
C36 N8 1.328(7)
C36 C37 1.336(7)
C37 C38 1.362(8)
C37 H37A 0.9300
N8 C40 1.414(10)
C38 C39 1.286(10)
C38 H38A 0.9300
C39 C40 1.329(11)
C39 H39A 0.9300
C40 H40A 0.9300
C41 C42 1.377(7)
C42 C43 1.371(10)
C42 H42A 0.9300
C43 C44 1.353(9)
C43 H43A 0.9300
C44 C45 1.360(7)
C44 H44A 0.9300
C45 H45A 0.9300
Cl1 C1S 1.771(14)
Cl2 C1S 1.748(16)
Cl3 C1S 1.746(15)
C1S H1S 0.9800
Cl1' C1S' 1.86(5)
Cl1' Cl2' 2.43(4)
Cl2' C1S' 1.50(5)
Cl2' Cl3' 2.12(5)
Cl3' C1S' 1.49(5)
C1S' H1SA 0.9800

loop_
_geom_torsion_atom_site_label_1
_geom_torsion_atom_site_label_2
_geom_torsion_atom_site_label_3
_geom_torsion_atom_site_label_4
_geom_torsion
Ag2 S2' C2C' N2C' -146(20)
C11 P1 C1 N4 -33.8(6)
C6 P1 C1 N4 73.3(6)
Ag2 P1 C1 N4 -159.6(6)
C11 P1 C1 C2 149.9(6)
C6 P1 C1 C2 -103.0(6)
Ag2 P1 C1 C2 24.2(6)
C2 C1 N4 C3 -3.9(14)
P1 C1 N4 C3 179.9(8)
N4 C1 C2 C5 1.7(13)
P1 C1 C2 C5 177.9(8)
C1 N4 C3 C4 3.8(19)
N4 C3 C4 C5 -1(2)
C3 C4 C5 C2 -1.5(18)
C1 C2 C5 C4 1.2(17)
C10 N1 C6 C7 -2.3(7)
Ag1 N1 C6 C7 -178.2(4)
C10 N1 C6 P1 179.2(4)
Ag1 N1 C6 P1 3.3(5)
C11 P1 C6 N1 -79.1(3)
C1 P1 C6 N1 173.6(3)
Ag2 P1 C6 N1 43.0(3)
C11 P1 C6 C7 102.5(4)
C1 P1 C6 C7 -4.8(5)
Ag2 P1 C6 C7 -135.4(4)
N1 C6 C7 C8 1.9(8)
P1 C6 C7 C8 -179.8(5)
C6 C7 C8 C9 -0.1(10)
C7 C8 C9 C10 -1.1(10)
C6 N1 C10 C9 1.0(8)
Ag1 N1 C10 C9 177.4(5)
C8 C9 C10 N1 0.7(9)
C1 P1 C11 N5 -65.6(4)
C6 P1 C11 N5 -173.1(3)
Ag2 P1 C11 N5 64.2(4)
C1 P1 C11 C12 120.3(4)
C6 P1 C11 C12 12.8(4)
Ag2 P1 C11 C12 -109.9(4)
C12 C11 N5 C15 -1.6(8)
P1 C11 N5 C15 -175.9(5)
N5 C11 C12 C13 0.9(8)
P1 C11 C12 C13 174.5(4)
C11 C12 C13 C14 -0.4(9)
C12 C13 C14 C15 0.7(10)
C11 N5 C15 C14 2.0(10)
C13 C14 C15 N5 -1.6(11)
C26 P2 C16 C17 -81.0(6)
C21 P2 C16 C17 27.1(6)
Ag1 P2 C16 C17 143.8(5)
C26 P2 C16 N9 89.4(5)
C21 P2 C16 N9 -162.4(4)
Ag1 P2 C16 N9 -45.7(5)
C17 C16 N9 C20 -6.2(10)
P2 C16 N9 C20 -176.7(5)
N9 C16 C17 C18 5.1(12)
P2 C16 C17 C18 175.3(8)
C16 C17 C18 C19 -0.7(19)
C17 C18 C19 C20 -2.3(19)
C18 C19 C20 N9 1.1(15)
C16 N9 C20 C19 3.0(11)
C26 P2 C21 C22 165.5(4)
C16 P2 C21 C22 58.6(5)
Ag1 P2 C21 C22 -62.2(5)
C26 P2 C21 N6 -23.5(4)
C16 P2 C21 N6 -130.4(4)
Ag1 P2 C21 N6 108.8(4)
C22 C21 N6 C23 -2.6(8)
P2 C21 N6 C23 -173.1(4)
N6 C21 C22 C25 4.3(10)
P2 C21 C22 C25 174.9(6)
C21 N6 C23 C24 -0.2(10)
N6 C23 C24 C25 1.2(11)
C21 C22 C25 C24 -3.1(12)
C23 C24 C25 C22 0.5(12)
C30 N2 C26 C27 1.4(7)
Ag2 N2 C26 C27 -171.8(4)
C30 N2 C26 P2 179.7(3)
Ag2 N2 C26 P2 6.4(4)
C21 P2 C26 N2 87.3(3)
C16 P2 C26 N2 -163.2(3)
Ag1 P2 C26 N2 -34.4(4)
C21 P2 C26 C27 -94.5(5)
C16 P2 C26 C27 15.0(5)
Ag1 P2 C26 C27 143.8(4)
N2 C26 C27 C28 -0.9(9)
P2 C26 C27 C28 -179.1(5)
C26 C27 C28 C29 0.2(11)
C27 C28 C29 C30 0.0(10)
C26 N2 C30 C29 -1.2(7)
Ag2 N2 C30 C29 172.6(4)
C28 C29 C30 N2 0.5(9)
C41 P3 C31 N7 104.2(6)
C36 P3 C31 N7 -2.3(7)
Ag2 P3 C31 N7 -116.2(6)
C41 P3 C31 C32 -78.4(7)
C36 P3 C31 C32 175.1(6)
Ag2 P3 C31 C32 61.2(7)
C32 C31 N7 C33 -1.2(13)
P3 C31 N7 C33 176.1(7)
N7 C31 C32 C35 -1.4(14)
P3 C31 C32 C35 -178.7(7)
C31 N7 C33 C34 1.9(16)
N7 C33 C34 C35 0.0(18)
C33 C34 C35 C32 -2.7(17)
C31 C32 C35 C34 3.4(16)
C41 P3 C36 N8 -3.8(5)
C31 P3 C36 N8 102.7(5)
Ag2 P3 C36 N8 -138.6(4)
C41 P3 C36 C37 172.1(4)
C31 P3 C36 C37 -81.4(4)
Ag2 P3 C36 C37 37.3(4)
N8 C36 C37 C38 -2.2(9)
P3 C36 C37 C38 -178.0(5)
C37 C36 N8 C40 1.1(9)
P3 C36 N8 C40 176.7(6)
C36 C37 C38 C39 1.5(11)
C37 C38 C39 C40 0.2(12)
C38 C39 C40 N8 -1.4(14)
C36 N8 C40 C39 0.8(13)
C45 N3 C41 C42 -4.1(8)
Ag1 N3 C41 C42 156.7(5)
C45 N3 C41 P3 173.6(4)
Ag1 N3 C41 P3 -25.6(5)
C36 P3 C41 N3 -81.5(4)
C31 P3 C41 N3 171.3(3)
Ag2 P3 C41 N3 39.8(4)
C36 P3 C41 C42 96.1(6)
C31 P3 C41 C42 -11.1(6)
Ag2 P3 C41 C42 -142.6(5)
N3 C41 C42 C43 2.5(10)
P3 C41 C42 C43 -175.0(6)
C41 C42 C43 C44 0.8(12)
C42 C43 C44 C45 -2.3(12)
C41 N3 C45 C44 2.5(8)
Ag1 N3 C45 C44 -159.1(5)
C43 C44 C45 N3 0.6(10)
Cl2' Cl3' C1S' Cl1' -92(4)
Cl1' Cl2' C1S' Cl3' -105(3)
Cl3' Cl2' C1S' Cl1' 105(3)
Cl2' Cl1' C1S' Cl3' 91(4)
